data_1512861
loop_
_publ_author_name
'Stephanie Jones'
'Jose M. Vargas'
'Steven Pellizzeri'
'Charles J. O-Connor'
'Jon Zubieta'

_publ_section_title
;
 Solid state coordination chemistry: Structural consequences of varying
 diphosphonate tether length and fluoride incorporation in the
 copper-bisterpy/oxomolybdenum/organodiphosphonate system (bisterpy =
 2,2':4',4":2',2"'-quarterpyridyl-6',6'-di-2-pyridine)
;
_journal_name_full
;
Inorganica Chimica Acta
;
_journal_page_first 44
_journal_page_last 57
_journal_paper_doi 10.1016/j.ica.2012.10.023
_journal_volume 395
_journal_year 2013
_chemical_formula_moiety 'C19.50 H21 Cu F4 Mo2 N3 O8 P'
_chemical_formula_sum 'C19.5 H21 Cu F4 Mo2 N3 O8 P'
_chemical_formula_weight 787.78
_space_group_IT_number 14
_symmetry_cell_setting monoclinic
_symmetry_space_group_name_Hall '-P 2yn'
_symmetry_space_group_name_H-M 'P 1 21/n 1'
_atom_sites_solution_hydrogens geom
_atom_sites_solution_primary direct
_atom_sites_solution_secondary difmap
_cell_angle_alpha 90.00
_cell_angle_beta 105.290(3)
_cell_angle_gamma 90.00
_cell_formula_units_Z 4
_cell_length_a 9.8943(14)
_cell_length_b 16.976(2)
_cell_length_c 14.810(2)
_cell_measurement_reflns_used 5798
_cell_measurement_temperature 90(2)
_cell_measurement_theta_max 28.14
_cell_measurement_theta_min 2.23
_cell_volume 2399.5(5)
_computing_cell_refinement 'Bruker SMART (Bruker, 2002)'
_computing_data_collection 'Bruker SMART (Bruker, 2002)'
_computing_data_reduction 'Bruker SAINT (Bruker, 2002)'
_computing_molecular_graphics 'CrystalMaker (Palmer, 2006)'
_computing_publication_material 'Bruker SHELXTL (Bruker, 2002)'
_computing_structure_refinement 'SHELXL-97 (Sheldrick, 1997)'
_computing_structure_solution 'SHELXS-97 (Sheldrick, 1997)'
_diffrn_ambient_temperature 90(2)
_diffrn_detector_area_resol_mean 512
_diffrn_measured_fraction_theta_full 0.994
_diffrn_measured_fraction_theta_max 0.994
_diffrn_measurement_device_type 'Bruker APEX CCD area detector'
_diffrn_measurement_method 'Phi and omega scans'
_diffrn_radiation_monochromator graphite
_diffrn_radiation_source 'fine-focus sealed tube'
_diffrn_radiation_type MoK\a
_diffrn_radiation_wavelength 0.71073
_diffrn_reflns_av_R_equivalents 0.0407
_diffrn_reflns_av_sigmaI/netI 0.0384
_diffrn_reflns_limit_h_max 13
_diffrn_reflns_limit_h_min -13
_diffrn_reflns_limit_k_max 21
_diffrn_reflns_limit_k_min -22
_diffrn_reflns_limit_l_max 19
_diffrn_reflns_limit_l_min -19
_diffrn_reflns_number 23099
_diffrn_reflns_theta_full 28.08
_diffrn_reflns_theta_max 28.08
_diffrn_reflns_theta_min 1.86
_exptl_absorpt_coefficient_mu 2.059
_exptl_absorpt_correction_T_max 0.8526
_exptl_absorpt_correction_T_min 0.7341
_exptl_absorpt_correction_type multi-scan
_exptl_absorpt_process_details 'SADABS SHELXL-97 (Sheldrick, 1997)'
_exptl_crystal_colour green
_exptl_crystal_density_diffrn 2.181
_exptl_crystal_density_meas 0
_exptl_crystal_density_method 'not measured'
_exptl_crystal_description block
_exptl_crystal_F_000 1548
_exptl_crystal_size_max 0.16
_exptl_crystal_size_mid 0.08
_exptl_crystal_size_min 0.08
_refine_diff_density_max 0.856
_refine_diff_density_min -0.989
_refine_diff_density_rms 0.125
_refine_ls_extinction_method none
_refine_ls_goodness_of_fit_ref 1.024
_refine_ls_hydrogen_treatment constr
_refine_ls_matrix_type full
_refine_ls_number_parameters 373
_refine_ls_number_reflns 5798
_refine_ls_number_restraints 12
_refine_ls_restrained_S_all 1.023
_refine_ls_R_factor_all 0.0517
_refine_ls_R_factor_gt 0.0359
_refine_ls_shift/su_max 0.001
_refine_ls_shift/su_mean 0.000
_refine_ls_structure_factor_coef Fsqd
_refine_ls_weighting_details 'calc w=1/[\s^2^(Fo^2^)+(0.0379P)^2^+5.5967P] where P=(Fo^2^+2Fc^2^)/3'
_refine_ls_weighting_scheme calc
_refine_ls_wR_factor_gt 0.0824
_refine_ls_wR_factor_ref 0.0901
_reflns_number_gt 4669
_reflns_number_total 5798
_reflns_threshold_expression >2sigma(I)
_cod_data_source_file ICA-2013-395-44-57-9.cif
_cod_data_source_block compound-9
_cod_original_cell_volume 2399.4(6)
_cod_original_sg_symbol_Hall -P2yn
_cod_original_sg_symbol_H-M P21/n
_cod_original_formula_sum 'C19.50 H21 Cu F4 Mo2 N3 O8 P'
_cod_database_code 1512861

loop_
_symmetry_equiv_pos_as_xyz
'x, y, z'
'-x+1/2, y+1/2, -z+1/2'
'-x, -y, -z'
'x-1/2, -y-1/2, z-1/2'

loop_
_atom_site_label
_atom_site_type_symbol
_atom_site_fract_x
_atom_site_fract_y
_atom_site_fract_z
_atom_site_U_iso_or_equiv
_atom_site_adp_type
_atom_site_occupancy
_atom_site_symmetry_multiplicity
_atom_site_calc_flag
_atom_site_refinement_flags
_atom_site_disorder_assembly
_atom_site_disorder_group
Mo1 Mo -0.08794(4) 0.18671(2) 0.38673(2) 0.02240(9) Uani 1 1 d . . .
Mo2 Mo -0.39582(4) 0.16851(2) 0.20368(3) 0.02735(10) Uani 1 1 d . . .
Cu1 Cu 0.07931(4) 0.00992(2) 0.17194(3) 0.01462(10) Uani 1 1 d . . .
P1 P -0.17570(10) 0.01962(6) 0.27278(8) 0.0216(2) Uani 1 1 d . A .
F1 F -0.1408(3) 0.29520(14) 0.37750(19) 0.0329(6) Uani 1 1 d . . .
F2 F -0.1757(2) 0.19781(13) 0.23721(16) 0.0236(5) Uani 1 1 d . . .
F3 F -0.3085(2) 0.16864(13) 0.35255(18) 0.0300(6) Uani 1 1 d . . .
F4 F -0.4133(3) 0.27607(14) 0.2284(2) 0.0376(6) Uani 1 1 d . . .
O1 O -0.0882(3) -0.00601(15) 0.20927(18) 0.0212(6) Uani 1 1 d . . .
O2 O -0.3102(3) 0.06093(17) 0.2166(2) 0.0349(8) Uani 1 1 d . . .
O3 O -0.0932(3) 0.07390(16) 0.3518(2) 0.0271(6) Uani 1 1 d . . .
O4 O 0.0802(3) 0.20000(15) 0.38071(19) 0.0226(6) Uani 1 1 d . . .
O5 O -0.0730(4) 0.17380(19) 0.5011(2) 0.0410(8) Uani 1 1 d . . .
O6 O -0.4144(3) 0.17386(18) 0.0869(2) 0.0361(7) Uani 1 1 d . . .
O7 O -0.5557(3) 0.13853(18) 0.2122(2) 0.0360(8) Uani 1 1 d . . .
O90 O 0.1982(3) 0.10156(16) 0.2685(2) 0.0274(6) Uani 1 1 d . . .
N1 N 0.0074(3) 0.09040(17) 0.0674(2) 0.0158(6) Uani 1 1 d . . .
N2 N 0.2260(3) 0.00453(17) 0.1080(2) 0.0135(6) Uani 1 1 d . . .
N3 N 0.1928(3) -0.08182(17) 0.2416(2) 0.0160(6) Uani 1 1 d . . .
C1 C -0.1105(4) 0.1330(2) 0.0522(3) 0.0183(7) Uani 1 1 d . . .
H1 H -0.1754 0.1214 0.0876 0.022 Uiso 1 1 calc R . .
C2 C -0.1415(4) 0.1931(2) -0.0125(3) 0.0199(7) Uani 1 1 d . . .
H2 H -0.2252 0.2228 -0.0210 0.024 Uiso 1 1 calc R . .
C3 C -0.0471(4) 0.2092(2) -0.0652(3) 0.0214(8) Uani 1 1 d . . .
H3 H -0.0659 0.2505 -0.1101 0.026 Uiso 1 1 calc R . .
C4 C 0.0741(4) 0.1649(2) -0.0519(3) 0.0195(8) Uani 1 1 d . . .
H4 H 0.1388 0.1746 -0.0880 0.023 Uiso 1 1 calc R . .
C5 C 0.0987(4) 0.1061(2) 0.0153(2) 0.0148(7) Uani 1 1 d . . .
C6 C 0.2241(4) 0.0547(2) 0.0384(2) 0.0150(7) Uani 1 1 d . . .
C7 C 0.3309(4) 0.0543(2) -0.0062(2) 0.0152(7) Uani 1 1 d . . .
H7 H 0.3293 0.0901 -0.0558 0.018 Uiso 1 1 calc R . .
C8 C 0.4411(3) 0.0007(2) 0.0224(2) 0.0145(7) Uani 1 1 d . . .
C9 C 0.4386(4) -0.0517(2) 0.0950(2) 0.0165(7) Uani 1 1 d . . .
H9 H 0.5113 -0.0894 0.1153 0.020 Uiso 1 1 calc R . .
C10 C 0.3292(4) -0.04795(19) 0.1369(2) 0.0143(7) Uani 1 1 d . . .
C11 C 0.3085(4) -0.0996(2) 0.2127(2) 0.0145(7) Uani 1 1 d . . .
C12 C 0.3965(4) -0.1609(2) 0.2511(3) 0.0178(7) Uani 1 1 d . . .
H12 H 0.4777 -0.1718 0.2305 0.021 Uiso 1 1 calc R . .
C13 C 0.3641(4) -0.2063(2) 0.3199(3) 0.0216(8) Uani 1 1 d . . .
H13 H 0.4220 -0.2495 0.3465 0.026 Uiso 1 1 calc R . .
C14 C 0.2471(4) -0.1882(2) 0.3497(3) 0.0228(8) Uani 1 1 d . . .
H14 H 0.2238 -0.2184 0.3975 0.027 Uiso 1 1 calc R . .
C15 C 0.1639(4) -0.1253(2) 0.3090(2) 0.0182(7) Uani 1 1 d . . .
H15 H 0.0836 -0.1128 0.3299 0.022 Uiso 1 1 calc R . .
C16 C -0.2285(5) -0.0661(3) 0.3252(3) 0.0387(12) Uani 1 1 d . . .
C17A C -0.3339(8) -0.0623(5) 0.3805(6) 0.033(2) Uani 0.538(8) 1 d P A 3
C17B C -0.1719(9) -0.0722(5) 0.4206(6) 0.027(2) Uani 0.462(8) 1 d P A 2
C18 C -0.2730(7) -0.0261(3) 0.4805(4) 0.0597(17) Uani 1 1 d . . .
C19 C -0.4230(10) -0.0100(7) 0.5169(7) 0.048(3) Uani 0.538(8) 1 d PU . 1
C19B C -0.3697(11) -0.0855(5) 0.4945(8) 0.036(3) Uani 0.462(8) 1 d P A 2
C20 C -0.4696(10) -0.0509(6) 0.5442(8) 0.045(3) Uani 0.50 1 d PU . .

loop_
_atom_site_aniso_label
_atom_site_aniso_U_11
_atom_site_aniso_U_22
_atom_site_aniso_U_33
_atom_site_aniso_U_23
_atom_site_aniso_U_13
_atom_site_aniso_U_12
Mo1 0.02666(18) 0.01876(17) 0.02787(18) -0.00918(13) 0.01794(15) -0.00844(13)
Mo2 0.01544(17) 0.02219(19) 0.0479(2) -0.01199(15) 0.01448(16) -0.00043(13)
Cu1 0.0127(2) 0.0144(2) 0.0195(2) 0.00096(16) 0.00905(17) 0.00089(16)
P1 0.0183(5) 0.0158(5) 0.0357(6) -0.0073(4) 0.0158(4) -0.0043(4)
F1 0.0320(13) 0.0204(12) 0.0540(16) -0.0161(11) 0.0249(12) -0.0084(10)
F2 0.0173(11) 0.0267(12) 0.0304(12) -0.0057(10) 0.0128(10) -0.0027(9)
F3 0.0309(13) 0.0225(12) 0.0463(15) -0.0094(10) 0.0272(12) -0.0088(10)
F4 0.0274(13) 0.0228(13) 0.0662(18) -0.0102(12) 0.0184(13) 0.0016(10)
O1 0.0167(13) 0.0233(14) 0.0279(14) 0.0010(11) 0.0134(11) 0.0004(11)
O2 0.0162(14) 0.0224(15) 0.063(2) -0.0207(14) 0.0050(14) 0.0025(12)
O3 0.0240(15) 0.0186(14) 0.0401(17) -0.0064(12) 0.0108(13) -0.0053(11)
O4 0.0225(14) 0.0206(14) 0.0268(14) -0.0065(11) 0.0104(12) -0.0070(11)
O5 0.056(2) 0.0421(19) 0.0357(18) -0.0120(14) 0.0306(17) -0.0177(16)
O6 0.0201(15) 0.0368(18) 0.052(2) -0.0092(15) 0.0111(14) 0.0042(13)
O7 0.0209(15) 0.0282(16) 0.065(2) -0.0123(15) 0.0213(15) -0.0018(12)
O90 0.0297(15) 0.0269(15) 0.0300(15) -0.0122(12) 0.0161(13) -0.0084(12)
N1 0.0125(14) 0.0156(15) 0.0204(15) -0.0005(12) 0.0065(12) -0.0004(11)
N2 0.0130(14) 0.0129(14) 0.0162(14) -0.0004(11) 0.0068(12) 0.0006(11)
N3 0.0158(15) 0.0141(14) 0.0192(15) -0.0001(12) 0.0064(12) 0.0001(12)
C1 0.0134(17) 0.0203(18) 0.0229(19) -0.0021(15) 0.0080(15) 0.0008(14)
C2 0.0142(17) 0.0180(18) 0.028(2) 0.0003(15) 0.0061(15) 0.0043(14)
C3 0.0185(18) 0.0189(19) 0.026(2) 0.0038(15) 0.0046(16) 0.0045(15)
C4 0.0170(18) 0.0205(19) 0.0236(19) 0.0032(15) 0.0098(15) 0.0044(14)
C5 0.0117(16) 0.0141(17) 0.0201(18) -0.0004(13) 0.0069(14) 0.0004(13)
C6 0.0133(16) 0.0132(17) 0.0189(18) -0.0004(13) 0.0050(14) 0.0007(13)
C7 0.0166(17) 0.0119(16) 0.0183(17) 0.0029(13) 0.0067(14) 0.0002(13)
C8 0.0125(16) 0.0136(17) 0.0195(17) -0.0011(13) 0.0078(14) -0.0002(13)
C9 0.0162(17) 0.0144(17) 0.0202(18) 0.0042(14) 0.0072(14) 0.0037(14)
C10 0.0136(16) 0.0114(16) 0.0190(17) -0.0019(13) 0.0061(14) 0.0003(13)
C11 0.0136(16) 0.0145(17) 0.0163(17) -0.0001(13) 0.0053(14) -0.0012(13)
C12 0.0172(18) 0.0170(18) 0.0210(19) 0.0006(14) 0.0082(15) 0.0036(14)
C13 0.026(2) 0.0168(18) 0.0234(19) 0.0017(15) 0.0090(16) 0.0030(15)
C14 0.028(2) 0.0207(19) 0.0228(19) 0.0035(15) 0.0122(17) -0.0008(16)
C15 0.0152(17) 0.0217(19) 0.0201(18) 0.0029(14) 0.0089(15) 0.0002(14)
C16 0.053(3) 0.030(2) 0.045(3) -0.008(2) 0.035(2) -0.020(2)
C17A 0.022(4) 0.053(6) 0.029(4) -0.008(4) 0.014(3) -0.009(4)
C17B 0.024(5) 0.025(5) 0.034(5) 0.010(4) 0.012(4) 0.000(4)
C18 0.101(5) 0.055(4) 0.036(3) -0.013(2) 0.041(3) -0.030(3)
C19 0.031(5) 0.079(8) 0.038(5) 0.012(5) 0.014(4) 0.005(5)
C19B 0.040(6) 0.016(5) 0.050(6) 0.002(4) 0.006(5) -0.011(4)
C20 0.028(5) 0.053(7) 0.058(7) 0.032(5) 0.020(5) 0.008(5)

loop_
_atom_type_symbol
_atom_type_description
_atom_type_scat_dispersion_real
_atom_type_scat_dispersion_imag
_atom_type_scat_source
C C 0.0033 0.0016 'International Tables Vol C Tables 4.2.6.8 and 6.1.1.4'
H H 0.0000 0.0000 'International Tables Vol C Tables 4.2.6.8 and 6.1.1.4'
N N 0.0061 0.0033 'International Tables Vol C Tables 4.2.6.8 and 6.1.1.4'
O O 0.0106 0.0060 'International Tables Vol C Tables 4.2.6.8 and 6.1.1.4'
F F 0.0171 0.0103 'International Tables Vol C Tables 4.2.6.8 and 6.1.1.4'
P P 0.1023 0.0942 'International Tables Vol C Tables 4.2.6.8 and 6.1.1.4'
Cu Cu 0.3201 1.2651 'International Tables Vol C Tables 4.2.6.8 and 6.1.1.4'
Mo Mo -1.6832 0.6857 'International Tables Vol C Tables 4.2.6.8 and 6.1.1.4'

loop_
_geom_angle_atom_site_label_1
_geom_angle_atom_site_label_2
_geom_angle_atom_site_label_3
_geom_angle
_geom_angle_site_symmetry_1
_geom_angle_site_symmetry_3
O5 Mo1 O4 104.08(15) . .
O5 Mo1 F1 98.51(14) . .
O4 Mo1 F1 96.95(11) . .
O5 Mo1 O3 97.30(14) . .
O4 Mo1 O3 94.19(12) . .
F1 Mo1 O3 157.81(12) . .
O5 Mo1 F3 91.90(14) . .
O4 Mo1 F3 163.82(11) . .
F1 Mo1 F3 82.98(9) . .
O3 Mo1 F3 81.02(10) . .
O5 Mo1 F2 161.98(13) . .
O4 Mo1 F2 93.94(11) . .
F1 Mo1 F2 79.30(10) . .
O3 Mo1 F2 80.85(10) . .
F3 Mo1 F2 70.09(9) . .
O6 Mo2 O7 103.87(15) . .
O6 Mo2 F4 99.00(14) . .
O7 Mo2 F4 98.12(12) . .
O6 Mo2 O2 94.33(14) . .
O7 Mo2 O2 95.67(14) . .
F4 Mo2 O2 157.89(12) . .
O6 Mo2 F3 162.87(12) . .
O7 Mo2 F3 93.14(13) . .
F4 Mo2 F3 80.29(11) . .
O2 Mo2 F3 81.78(11) . .
O6 Mo2 F2 93.07(12) . .
O7 Mo2 F2 162.66(14) . .
F4 Mo2 F2 82.56(10) . .
O2 Mo2 F2 79.17(10) . .
F3 Mo2 F2 69.82(8) . .
O1 Cu1 N2 163.99(12) . .
O1 Cu1 N3 98.65(11) . .
N2 Cu1 N3 80.05(12) . .
O1 Cu1 N1 99.14(11) . .
N2 Cu1 N1 79.49(12) . .
N3 Cu1 N1 158.45(11) . .
O1 Cu1 O90 105.44(11) . .
N2 Cu1 O90 90.57(11) . .
N3 Cu1 O90 94.68(12) . .
N1 Cu1 O90 92.22(12) . .
O1 P1 O2 110.63(17) . .
O1 P1 O3 111.77(15) . .
O2 P1 O3 110.30(16) . .
O1 P1 C16 108.58(18) . .
O2 P1 C16 107.2(2) . .
O3 P1 C16 108.2(2) . .
Mo2 F2 Mo1 108.87(9) . .
Mo1 F3 Mo2 110.76(9) . .
P1 O1 Cu1 146.38(18) . .
P1 O2 Mo2 138.69(17) . .
P1 O3 Mo1 138.39(18) . .
C1 N1 C5 118.5(3) . .
C1 N1 Cu1 127.0(2) . .
C5 N1 Cu1 114.1(2) . .
C6 N2 C10 121.8(3) . .
C6 N2 Cu1 119.3(2) . .
C10 N2 Cu1 118.9(2) . .
C15 N3 C11 118.6(3) . .
C15 N3 Cu1 127.3(2) . .
C11 N3 Cu1 114.1(2) . .
N1 C1 C2 122.7(3) . .
C1 C2 C3 118.5(3) . .
C4 C3 C2 119.8(3) . .
C5 C4 C3 118.4(3) . .
N1 C5 C4 122.1(3) . .
N1 C5 C6 113.3(3) . .
C4 C5 C6 124.6(3) . .
N2 C6 C7 120.5(3) . .
N2 C6 C5 113.3(3) . .
C7 C6 C5 126.2(3) . .
C6 C7 C8 119.4(3) . .
C7 C8 C9 118.5(3) . .
C7 C8 C8 121.0(4) . 3_655
C9 C8 C8 120.5(4) . 3_655
C10 C9 C8 119.3(3) . .
N2 C10 C9 120.5(3) . .
N2 C10 C11 113.0(3) . .
C9 C10 C11 126.4(3) . .
N3 C11 C12 122.1(3) . .
N3 C11 C10 113.8(3) . .
C12 C11 C10 124.1(3) . .
C11 C12 C13 118.7(3) . .
C14 C13 C12 119.3(4) . .
C13 C14 C15 119.0(3) . .
N3 C15 C14 122.2(3) . .
C17B C16 C17A 66.0(5) . .
C17B C16 P1 114.8(5) . .
C17A C16 P1 122.0(5) . .
C16 C17A C18 112.7(6) . .
C16 C17B C18 111.4(6) . .
C19B C18 C17A 76.0(6) . .
C19B C18 C17B 104.9(6) . .
C17A C18 C17B 57.2(5) . .
C19B C18 C19 53.8(6) . .
C17A C18 C19 102.0(6) . .
C17B C18 C19 155.6(6) . .
C20 C19 C19 75.7(10) . 3_456
C20 C19 C20 112.4(10) . 3_456
C19 C19 C20 36.7(6) 3_456 3_456
C20 C19 C18 123.6(12) . .
C19 C19 C18 143.6(10) 3_456 .
C20 C19 C18 115.2(8) 3_456 .
C18 C19B C20 110.1(8) . .
C19 C20 C19B 68.4(9) . .
C19 C20 C19 67.6(10) . 3_456
C19B C20 C19 113.9(8) . 3_456

loop_
_geom_bond_atom_site_label_1
_geom_bond_atom_site_label_2
_geom_bond_distance
_geom_bond_site_symmetry_2
Mo1 O5 1.675(3) .
Mo1 O4 1.705(3) .
Mo1 F1 1.909(2) .
Mo1 O3 1.981(3) .
Mo1 F3 2.128(2) .
Mo1 F2 2.163(2) .
Mo2 O6 1.693(3) .
Mo2 O7 1.698(3) .
Mo2 F4 1.879(2) .
Mo2 O2 2.001(3) .
Mo2 F3 2.145(3) .
Mo2 F2 2.160(2) .
Cu1 O1 1.900(2) .
Cu1 N2 1.933(3) .
Cu1 N3 2.035(3) .
Cu1 N1 2.046(3) .
Cu1 O90 2.227(3) .
P1 O1 1.501(2) .
P1 O2 1.539(3) .
P1 O3 1.543(3) .
P1 C16 1.791(4) .
N1 C1 1.340(4) .
N1 C5 1.361(4) .
N2 C6 1.334(4) .
N2 C10 1.338(4) .
N3 C15 1.331(4) .
N3 C11 1.358(4) .
C1 C2 1.378(5) .
C2 C3 1.393(5) .
C3 C4 1.386(5) .
C4 C5 1.385(5) .
C5 C6 1.480(5) .
C6 C7 1.387(4) .
C7 C8 1.397(5) .
C8 C9 1.400(5) .
C8 C8 1.486(6) 3_655
C9 C10 1.384(4) .
C10 C11 1.480(5) .
C11 C12 1.380(5) .
C12 C13 1.381(5) .
C13 C14 1.379(5) .
C14 C15 1.385(5) .
C16 C17B 1.380(10) .
C16 C17A 1.488(8) .
C17A C18 1.569(9) .
C17B C18 1.693(11) .
C18 C19B 1.443(10) .
C18 C19 1.730(11) .
C19 C20 0.977(13) .
C19 C19 1.511(18) 3_456
C19 C20 1.584(13) 3_456
C19B C20 1.499(15) .
C20 C19 1.584(13) 3_456

loop_
_geom_torsion_atom_site_label_1
_geom_torsion_atom_site_label_2
_geom_torsion_atom_site_label_3
_geom_torsion_atom_site_label_4
_geom_torsion
_geom_torsion_site_symmetry_1
_geom_torsion_site_symmetry_4
O6 Mo2 F2 Mo1 -173.78(13) . .
O7 Mo2 F2 Mo1 -5.9(4) . .
F4 Mo2 F2 Mo1 87.53(12) . .
O2 Mo2 F2 Mo1 -79.96(13) . .
F3 Mo2 F2 Mo1 5.18(9) . .
O5 Mo1 F2 Mo2 -7.0(4) . .
O4 Mo1 F2 Mo2 172.10(12) . .
F1 Mo1 F2 Mo2 -91.56(11) . .
O3 Mo1 F2 Mo2 78.48(11) . .
F3 Mo1 F2 Mo2 -5.22(9) . .
O5 Mo1 F3 Mo2 -175.22(14) . .
O4 Mo1 F3 Mo2 -4.3(4) . .
F1 Mo1 F3 Mo2 86.43(12) . .
O3 Mo1 F3 Mo2 -78.13(12) . .
F2 Mo1 F3 Mo2 5.32(9) . .
O6 Mo2 F3 Mo1 -1.8(5) . .
O7 Mo2 F3 Mo1 171.37(13) . .
F4 Mo2 F3 Mo1 -90.92(12) . .
O2 Mo2 F3 Mo1 76.09(12) . .
F2 Mo2 F3 Mo1 -5.33(9) . .
O2 P1 O1 Cu1 110.4(3) . .
O3 P1 O1 Cu1 -13.0(4) . .
C16 P1 O1 Cu1 -132.3(3) . .
N2 Cu1 O1 P1 -174.2(3) . .
N3 Cu1 O1 P1 101.7(3) . .
N1 Cu1 O1 P1 -90.5(3) . .
O90 Cu1 O1 P1 4.4(3) . .
O1 P1 O2 Mo2 -112.8(3) . .
O3 P1 O2 Mo2 11.3(4) . .
C16 P1 O2 Mo2 129.0(3) . .
O6 Mo2 O2 P1 123.7(3) . .
O7 Mo2 O2 P1 -131.9(3) . .
F4 Mo2 O2 P1 -3.4(6) . .
F3 Mo2 O2 P1 -39.5(3) . .
F2 Mo2 O2 P1 31.4(3) . .
O1 P1 O3 Mo1 107.6(3) . .
O2 P1 O3 Mo1 -15.9(3) . .
C16 P1 O3 Mo1 -132.8(3) . .
O5 Mo1 O3 P1 137.0(3) . .
O4 Mo1 O3 P1 -118.2(3) . .
F1 Mo1 O3 P1 1.8(5) . .
F3 Mo1 O3 P1 46.2(2) . .
F2 Mo1 O3 P1 -24.9(2) . .
O1 Cu1 N1 C1 16.3(3) . .
N2 Cu1 N1 C1 -179.9(3) . .
N3 Cu1 N1 C1 161.6(3) . .
O90 Cu1 N1 C1 -89.7(3) . .
O1 Cu1 N1 C5 -170.6(2) . .
N2 Cu1 N1 C5 -6.8(2) . .
N3 Cu1 N1 C5 -25.3(5) . .
O90 Cu1 N1 C5 83.3(2) . .
O1 Cu1 N2 C6 92.4(5) . .
N3 Cu1 N2 C6 179.1(3) . .
N1 Cu1 N2 C6 5.9(3) . .
O90 Cu1 N2 C6 -86.2(3) . .
O1 Cu1 N2 C10 -89.7(5) . .
N3 Cu1 N2 C10 -3.0(3) . .
N1 Cu1 N2 C10 -176.2(3) . .
O90 Cu1 N2 C10 91.7(3) . .
O1 Cu1 N3 C15 -13.7(3) . .
N2 Cu1 N3 C15 -177.5(3) . .
N1 Cu1 N3 C15 -159.0(3) . .
O90 Cu1 N3 C15 92.7(3) . .
O1 Cu1 N3 C11 165.0(2) . .
N2 Cu1 N3 C11 1.2(2) . .
N1 Cu1 N3 C11 19.6(5) . .
O90 Cu1 N3 C11 -88.6(2) . .
C5 N1 C1 C2 -1.4(5) . .
Cu1 N1 C1 C2 171.4(3) . .
N1 C1 C2 C3 1.0(6) . .
C1 C2 C3 C4 0.3(6) . .
C2 C3 C4 C5 -1.0(6) . .
C1 N1 C5 C4 0.6(5) . .
Cu1 N1 C5 C4 -173.1(3) . .
C1 N1 C5 C6 -179.6(3) . .
Cu1 N1 C5 C6 6.7(4) . .
C3 C4 C5 N1 0.6(6) . .
C3 C4 C5 C6 -179.1(3) . .
C10 N2 C6 C7 -0.4(5) . .
Cu1 N2 C6 C7 177.4(3) . .
C10 N2 C6 C5 178.2(3) . .
Cu1 N2 C6 C5 -4.0(4) . .
N1 C5 C6 N2 -2.1(4) . .
C4 C5 C6 N2 177.7(3) . .
N1 C5 C6 C7 176.5(3) . .
C4 C5 C6 C7 -3.8(6) . .
N2 C6 C7 C8 0.0(5) . .
C5 C6 C7 C8 -178.4(3) . .
C6 C7 C8 C9 0.7(5) . .
C6 C7 C8 C8 -178.8(4) . 3_655
C7 C8 C9 C10 -1.0(5) . .
C8 C8 C9 C10 178.5(4) 3_655 .
C6 N2 C10 C9 0.1(5) . .
Cu1 N2 C10 C9 -177.7(3) . .
C6 N2 C10 C11 -178.1(3) . .
Cu1 N2 C10 C11 4.1(4) . .
C8 C9 C10 N2 0.6(5) . .
C8 C9 C10 C11 178.5(3) . .
C15 N3 C11 C12 -0.1(5) . .
Cu1 N3 C11 C12 -178.9(3) . .
C15 N3 C11 C10 179.4(3) . .
Cu1 N3 C11 C10 0.6(4) . .
N2 C10 C11 N3 -2.9(4) . .
C9 C10 C11 N3 179.0(3) . .
N2 C10 C11 C12 176.5(3) . .
C9 C10 C11 C12 -1.5(6) . .
N3 C11 C12 C13 1.1(6) . .
C10 C11 C12 C13 -178.4(3) . .
C11 C12 C13 C14 -1.3(6) . .
C12 C13 C14 C15 0.7(6) . .
C11 N3 C15 C14 -0.6(5) . .
Cu1 N3 C15 C14 178.0(3) . .
C13 C14 C15 N3 0.3(6) . .
O1 P1 C16 C17B 113.3(5) . .
O2 P1 C16 C17B -127.1(5) . .
O3 P1 C16 C17B -8.2(5) . .
O1 P1 C16 C17A -170.5(5) . .
O2 P1 C16 C17A -51.0(5) . .
O3 P1 C16 C17A 68.0(5) . .
C17B C16 C17A C18 29.9(7) . .
P1 C16 C17A C18 -75.4(8) . .
C17A C16 C17B C18 -27.2(6) . .
P1 C16 C17B C18 88.5(6) . .
C16 C17A C18 C19B -144.7(8) . .
C16 C17A C18 C17B -26.2(6) . .
C16 C17A C18 C19 167.8(7) . .
C16 C17B C18 C19B 90.0(8) . .
C16 C17B C18 C17A 28.1(6) . .
C16 C17B C18 C19 63.0(16) . .
C19B C18 C19 C20 19.9(13) . .
C17A C18 C19 C20 82.3(14) . .
C17B C18 C19 C20 53(2) . .
C19B C18 C19 C19 -94(2) . 3_456
C17A C18 C19 C19 -31(2) . 3_456
C17B C18 C19 C19 -61(3) . 3_456
C19B C18 C19 C20 -125.2(11) . 3_456
C17A C18 C19 C20 -62.8(10) . 3_456
C17B C18 C19 C20 -92.2(17) . 3_456
C17A C18 C19B C20 -128.0(9) . .
C17B C18 C19B C20 -177.9(7) . .
C19 C18 C19B C20 -11.3(7) . .
C19 C19 C20 C19B 129.4(10) 3_456 .
C20 C19 C20 C19B 129.4(10) 3_456 .
C18 C19 C20 C19B -16.5(10) . .
C20 C19 C20 C19 0.0 3_456 3_456
C18 C19 C20 C19 -145.9(15) . 3_456
C18 C19B C20 C19 17.6(11) . .
C18 C19B C20 C19 69.0(11) . 3_456
